data_2237552
loop_
_publ_author_name
'Tsumuki, Takehiro'
'Okamoto, Akiko'
'Oike, Hideaki'
'Yonezawa, Noriyuki'

_publ_section_title
;
 {2,7-Diethoxy-8-[(naphthalen-2-yl)carbonyl]naphthalen-1-yl}(naphthalen-2-yl)methanone
;
_journal_coeditor_code RZ5043
_journal_issue 3
_journal_name_full 'Acta Crystallographica Section E'
_journal_page_first o369
_journal_paper_doi 10.1107/S1600536813003577
_journal_volume 69
_journal_year 2013
_chemical_formula_iupac 'C36 H28 O4'
_chemical_formula_moiety 'C36 H28 O4'
_chemical_formula_sum 'C36 H28 O4'
_chemical_formula_weight 524.58
_chemical_melting_point_gt 493.0
_chemical_melting_point_lt 494.5
_chemical_name_common
;
1,8-bis(2-naphthoyl)-2,7-diethoxynaphthalene
;
_chemical_name_systematic {2,7-Diethoxy-8-[(naphthalen-2-yl)carbonyl]naphthalen-1-yl}(naphthalen-2-yl)methanone
_space_group_IT_number 14
_symmetry_cell_setting monoclinic
_symmetry_space_group_name_Hall '-P 2ybc'
_symmetry_space_group_name_H-M 'P 1 21/c 1'
_atom_sites_solution_hydrogens geom
_atom_sites_solution_primary direct
_atom_sites_solution_secondary difmap
_audit_creation_method SHELXL-97
_cell_angle_alpha 90.00
_cell_angle_beta 102.2670(10)
_cell_angle_gamma 90.00
_cell_formula_units_Z 4
_cell_length_a 7.86946(14)
_cell_length_b 27.1458(5)
_cell_length_c 12.8490(2)
_cell_measurement_reflns_used 33371
_cell_measurement_temperature 193(2)
_cell_measurement_theta_max 68.19
_cell_measurement_theta_min 3.25
_cell_volume 2682.17(8)
_computing_cell_refinement '<i>PROCESS-AUTO</i> (Rigaku, 1998)'
_computing_data_collection '<i>PROCESS-AUTO</i> (Rigaku, 1998)'
_computing_data_reduction '<i>CrystalStructure</i> (Rigaku, 2010)'
_computing_molecular_graphics '<i>ORTEPIII</i> (Burnett & Johnson, 1996)'
_computing_publication_material '<i>SHELXL97</i> (Sheldrick, 2008)'
_computing_structure_refinement '<i>SHELXL97</i> (Sheldrick, 2008)'
_computing_structure_solution '<i>SIR2004</i> (Burla <i>et al.</i>, 2005)'
_diffrn_ambient_temperature 193(2)
_diffrn_detector_area_resol_mean 10.000
_diffrn_measured_fraction_theta_full 0.999
_diffrn_measured_fraction_theta_max 0.999
_diffrn_measurement_device_type 'Rigaku R-AXIS RAPID'
_diffrn_measurement_method \w
_diffrn_radiation_monochromator graphite
_diffrn_radiation_source 'rotating anode'
_diffrn_radiation_type CuK\a
_diffrn_radiation_wavelength 1.54187
_diffrn_reflns_av_R_equivalents 0.0286
_diffrn_reflns_av_sigmaI/netI 0.0188
_diffrn_reflns_limit_h_max 9
_diffrn_reflns_limit_h_min -9
_diffrn_reflns_limit_k_max 32
_diffrn_reflns_limit_k_min -31
_diffrn_reflns_limit_l_max 15
_diffrn_reflns_limit_l_min -15
_diffrn_reflns_number 41696
_diffrn_reflns_theta_full 68.22
_diffrn_reflns_theta_max 68.22
_diffrn_reflns_theta_min 3.26
_diffrn_standards_number 0
_exptl_absorpt_coefficient_mu 0.667
_exptl_absorpt_correction_T_max 0.878
_exptl_absorpt_correction_T_min 0.732
_exptl_absorpt_correction_type numerical
_exptl_absorpt_process_details '(NUMABS; Higashi, 1999)'
_exptl_crystal_colour colourless
_exptl_crystal_density_diffrn 1.299
_exptl_crystal_density_method 'not measured'
_exptl_crystal_description block
_exptl_crystal_F_000 1104
_exptl_crystal_size_max 0.50
_exptl_crystal_size_mid 0.25
_exptl_crystal_size_min 0.20
_refine_diff_density_max 0.197
_refine_diff_density_min -0.151
_refine_ls_extinction_coef 0.00121(13)
_refine_ls_extinction_expression Fc^*^=kFc[1+0.001xFc^2^\l^3^/sin(2\q)]^-1/4^
_refine_ls_extinction_method '<i>SHELXL97</i> (Sheldrick, 2008)'
_refine_ls_goodness_of_fit_ref 1.087
_refine_ls_hydrogen_treatment constr
_refine_ls_matrix_type full
_refine_ls_number_parameters 364
_refine_ls_number_reflns 4914
_refine_ls_number_restraints 0
_refine_ls_restrained_S_all 1.087
_refine_ls_R_factor_all 0.0448
_refine_ls_R_factor_gt 0.0360
_refine_ls_shift/su_max 0.001
_refine_ls_shift/su_mean 0.000
_refine_ls_structure_factor_coef Fsqd
_refine_ls_weighting_details 'calc w=1/[\s^2^(Fo^2^)+(0.0448P)^2^+0.4544P] where P=(Fo^2^+2Fc^2^)/3'
_refine_ls_weighting_scheme calc
_refine_ls_wR_factor_gt 0.0915
_refine_ls_wR_factor_ref 0.0966
_reflns_number_gt 3996
_reflns_number_total 4914
_reflns_threshold_expression I>2sigma(I)
_cod_data_source_file rz5043.cif
_cod_data_source_block I
_cod_original_cell_volume 2682.16(8)
_cod_original_sg_symbol_H-M 'P 21/c'
_cod_database_code 2237552
_cod_database_fobs_code 2237552

loop_
_symmetry_equiv_pos_site_id
_symmetry_equiv_pos_as_xyz
1 +x,+y,+z
2 -x,1/2+y,1/2-z
3 -x,-y,-z
4 +x,1/2-y,1/2+z

loop_
_atom_site_type_symbol
_atom_site_label
_atom_site_fract_x
_atom_site_fract_y
_atom_site_fract_z
_atom_site_U_iso_or_equiv
_atom_site_adp_type
_atom_site_calc_flag
_atom_site_refinement_flags
_atom_site_occupancy
_atom_site_symmetry_multiplicity
O O1 0.07897(13) 0.25900(3) 0.51894(8) 0.0457(3) Uani d . 1 1
O O2 0.55755(13) 0.32784(3) 1.03877(7) 0.0436(2) Uani d . 1 1
O O3 0.39273(11) 0.34984(3) 0.63817(7) 0.0400(2) Uani d . 1 1
O O4 0.21986(11) 0.37405(3) 0.83968(8) 0.0431(2) Uani d . 1 1
C C1 0.24047(16) 0.28182(5) 0.68544(10) 0.0338(3) Uani d . 1 1
C C2 0.16047(17) 0.24468(5) 0.61849(10) 0.0365(3) Uani d . 1 1
C C3 0.17099(18) 0.19490(5) 0.65104(11) 0.0403(3) Uani d . 1 1
H H3 0.1137 0.1700 0.6047 0.048 Uiso calc R 1 1
C C4 0.26404(18) 0.18312(5) 0.74950(11) 0.0400(3) Uani d . 1 1
H H4 0.2736 0.1495 0.7705 0.048 Uiso calc R 1 1
C C5 0.44227(18) 0.20619(5) 0.92342(11) 0.0402(3) Uani d . 1 1
H H5 0.4541 0.1723 0.9422 0.048 Uiso calc R 1 1
C C6 0.51793(18) 0.24052(5) 0.99566(11) 0.0401(3) Uani d . 1 1
H H6 0.5833 0.2308 1.0634 0.048 Uiso calc R 1 1
C C7 0.49772(17) 0.29080(5) 0.96834(10) 0.0360(3) Uani d . 1 1
C C8 0.40829(16) 0.30593(5) 0.86876(10) 0.0334(3) Uani d . 1 1
C C9 0.33228(16) 0.26999(5) 0.79099(10) 0.0334(3) Uani d . 1 1
C C10 0.34690(16) 0.21927(5) 0.82158(10) 0.0358(3) Uani d . 1 1
C C11 0.24972(17) 0.33218(5) 0.63750(10) 0.0339(3) Uani d . 1 1
C C12 0.37086(16) 0.36012(5) 0.85329(10) 0.0336(3) Uani d . 1 1
C C13 0.08776(17) 0.35910(5) 0.58868(10) 0.0357(3) Uani d . 1 1
C C14 0.09312(19) 0.39523(5) 0.51522(11) 0.0410(3) Uani d . 1 1
H H14 0.1997 0.4019 0.4944 0.049 Uiso calc R 1 1
C C15 -0.0564(2) 0.42290(5) 0.46955(11) 0.0443(3) Uani d . 1 1
C C16 -0.0535(2) 0.46069(6) 0.39398(13) 0.0585(4) Uani d . 1 1
H H16 0.0507 0.4672 0.3703 0.070 Uiso calc R 1 1
C C17 -0.1985(3) 0.48786(7) 0.35494(14) 0.0710(5) Uani d . 1 1
H H17 -0.1945 0.5133 0.3047 0.085 Uiso calc R 1 1
C C18 -0.3539(3) 0.47841(7) 0.38869(14) 0.0735(6) Uani d . 1 1
H H18 -0.4544 0.4975 0.3608 0.088 Uiso calc R 1 1
C C19 -0.3623(2) 0.44224(7) 0.46071(13) 0.0624(5) Uani d . 1 1
H H19 -0.4684 0.4363 0.4826 0.075 Uiso calc R 1 1
C C20 -0.21336(19) 0.41325(6) 0.50351(12) 0.0473(4) Uani d . 1 1
C C21 -0.21620(19) 0.37583(6) 0.57927(12) 0.0485(4) Uani d . 1 1
H H21 -0.3209 0.3692 0.6023 0.058 Uiso calc R 1 1
C C22 -0.07049(18) 0.34901(5) 0.62000(11) 0.0421(3) Uani d . 1 1
H H22 -0.0754 0.3234 0.6697 0.051 Uiso calc R 1 1
C C23 0.51548(16) 0.39574(5) 0.85724(10) 0.0331(3) Uani d . 1 1
C C24 0.68331(17) 0.37994(5) 0.84828(11) 0.0406(3) Uani d . 1 1
H H24 0.7053 0.3458 0.8409 0.049 Uiso calc R 1 1
C C25 0.81350(19) 0.41323(6) 0.85009(12) 0.0483(4) Uani d . 1 1
H H25 0.9250 0.4021 0.8431 0.058 Uiso calc R 1 1
C C26 0.78459(18) 0.46415(5) 0.86224(11) 0.0442(3) Uani d . 1 1
C C27 0.9164(2) 0.50030(7) 0.86551(15) 0.0625(5) Uani d . 1 1
H H27 1.0286 0.4907 0.8569 0.075 Uiso calc R 1 1
C C28 0.8826(3) 0.54880(7) 0.88092(15) 0.0691(5) Uani d . 1 1
H H28 0.9722 0.5725 0.8831 0.083 Uiso calc R 1 1
C C29 0.7192(3) 0.56425(6) 0.89353(14) 0.0619(5) Uani d . 1 1
H H29 0.6988 0.5981 0.9055 0.074 Uiso calc R 1 1
C C30 0.5895(2) 0.53092(5) 0.88874(12) 0.0506(4) Uani d . 1 1
H H30 0.4778 0.5418 0.8961 0.061 Uiso calc R 1 1
C C31 0.61786(18) 0.48013(5) 0.87293(10) 0.0396(3) Uani d . 1 1
C C32 0.48516(17) 0.44475(5) 0.86871(10) 0.0367(3) Uani d . 1 1
H H32 0.3722 0.4553 0.8740 0.044 Uiso calc R 1 1
C C33 -0.01793(18) 0.22392(5) 0.44723(11) 0.0400(3) Uani d . 1 1
H H33A -0.1017 0.2063 0.4814 0.048 Uiso calc R 1 1
H H33B 0.0609 0.1995 0.4252 0.048 Uiso calc R 1 1
C C34 -0.11200(19) 0.25281(5) 0.35288(11) 0.0445(3) Uani d . 1 1
H H34A -0.0272 0.2694 0.3190 0.053 Uiso calc R 1 1
H H34B -0.1868 0.2775 0.3764 0.053 Uiso calc R 1 1
H H34C -0.1835 0.2305 0.3016 0.053 Uiso calc R 1 1
C C35 0.65820(18) 0.31522(5) 1.14207(10) 0.0419(3) Uani d . 1 1
H H35A 0.7612 0.2956 1.1352 0.050 Uiso calc R 1 1
H H35B 0.5874 0.2956 1.1821 0.050 Uiso calc R 1 1
C C36 0.7138(2) 0.36274(6) 1.19899(13) 0.0588(4) Uani d . 1 1
H H36A 0.7934 0.3558 1.2671 0.071 Uiso calc R 1 1
H H36B 0.6113 0.3802 1.2121 0.071 Uiso calc R 1 1
H H36C 0.7729 0.3833 1.1550 0.071 Uiso calc R 1 1

loop_
_atom_site_aniso_label
_atom_site_aniso_U_11
_atom_site_aniso_U_22
_atom_site_aniso_U_33
_atom_site_aniso_U_12
_atom_site_aniso_U_13
_atom_site_aniso_U_23
O1 0.0550(6) 0.0357(5) 0.0401(5) -0.0040(4) -0.0040(4) -0.0021(4)
O2 0.0533(6) 0.0400(5) 0.0338(5) -0.0012(4) 0.0010(4) 0.0004(4)
O3 0.0368(5) 0.0424(5) 0.0414(5) -0.0046(4) 0.0097(4) 0.0002(4)
O4 0.0330(5) 0.0413(5) 0.0545(6) 0.0036(4) 0.0084(4) -0.0037(4)
C1 0.0329(7) 0.0317(7) 0.0369(7) 0.0008(5) 0.0080(5) 0.0001(5)
C2 0.0353(7) 0.0371(7) 0.0366(7) 0.0010(6) 0.0064(6) 0.0002(6)
C3 0.0423(8) 0.0327(7) 0.0450(8) -0.0016(6) 0.0073(6) -0.0052(6)
C4 0.0444(8) 0.0303(7) 0.0464(8) 0.0019(6) 0.0121(6) 0.0018(6)
C5 0.0442(8) 0.0353(7) 0.0421(7) 0.0036(6) 0.0116(6) 0.0070(6)
C6 0.0423(8) 0.0409(8) 0.0364(7) 0.0020(6) 0.0070(6) 0.0057(6)
C7 0.0353(7) 0.0365(7) 0.0369(7) -0.0010(5) 0.0093(6) -0.0004(6)
C8 0.0314(7) 0.0341(7) 0.0359(7) 0.0003(5) 0.0096(5) 0.0006(5)
C9 0.0306(7) 0.0333(7) 0.0379(7) 0.0016(5) 0.0106(5) 0.0007(5)
C10 0.0363(7) 0.0329(7) 0.0403(7) 0.0018(5) 0.0129(6) 0.0008(6)
C11 0.0377(7) 0.0332(7) 0.0313(6) -0.0023(6) 0.0080(5) -0.0038(5)
C12 0.0345(7) 0.0359(7) 0.0299(6) 0.0026(5) 0.0059(5) -0.0019(5)
C13 0.0388(7) 0.0319(7) 0.0354(7) -0.0014(5) 0.0052(6) -0.0023(5)
C14 0.0442(8) 0.0379(7) 0.0405(7) -0.0013(6) 0.0081(6) -0.0002(6)
C15 0.0536(9) 0.0372(8) 0.0383(7) 0.0054(6) 0.0014(6) -0.0027(6)
C16 0.0757(11) 0.0484(9) 0.0467(9) 0.0077(8) 0.0025(8) 0.0062(7)
C17 0.1020(16) 0.0568(11) 0.0466(10) 0.0234(10) -0.0011(10) 0.0063(8)
C18 0.0869(14) 0.0723(12) 0.0513(10) 0.0402(11) -0.0081(10) -0.0061(9)
C19 0.0580(10) 0.0704(11) 0.0524(10) 0.0232(9) -0.0027(8) -0.0097(9)
C20 0.0497(9) 0.0462(8) 0.0415(8) 0.0089(7) -0.0003(7) -0.0087(6)
C21 0.0388(8) 0.0562(9) 0.0499(9) 0.0008(7) 0.0079(7) -0.0064(7)
C22 0.0397(8) 0.0423(8) 0.0442(8) -0.0018(6) 0.0085(6) 0.0011(6)
C23 0.0343(7) 0.0331(7) 0.0309(6) 0.0025(5) 0.0050(5) 0.0017(5)
C24 0.0379(7) 0.0387(8) 0.0451(8) 0.0051(6) 0.0090(6) -0.0004(6)
C25 0.0355(8) 0.0557(9) 0.0550(9) 0.0011(7) 0.0126(7) -0.0009(7)
C26 0.0448(8) 0.0470(8) 0.0409(8) -0.0075(6) 0.0096(6) 0.0013(6)
C27 0.0538(10) 0.0681(12) 0.0683(11) -0.0161(9) 0.0188(8) 0.0019(9)
C28 0.0800(13) 0.0545(11) 0.0735(12) -0.0304(10) 0.0180(10) 0.0014(9)
C29 0.0816(13) 0.0412(9) 0.0642(11) -0.0145(8) 0.0184(9) 0.0015(8)
C30 0.0653(10) 0.0363(8) 0.0507(9) -0.0037(7) 0.0133(7) 0.0025(7)
C31 0.0463(8) 0.0384(7) 0.0334(7) -0.0030(6) 0.0067(6) 0.0027(6)
C32 0.0369(7) 0.0365(7) 0.0358(7) 0.0027(6) 0.0058(6) 0.0023(6)
C33 0.0406(7) 0.0390(7) 0.0402(7) -0.0054(6) 0.0084(6) -0.0063(6)
C34 0.0436(8) 0.0497(9) 0.0393(8) -0.0073(6) 0.0067(6) -0.0009(6)
C35 0.0422(8) 0.0483(8) 0.0336(7) 0.0020(6) 0.0046(6) 0.0024(6)
C36 0.0677(11) 0.0549(10) 0.0465(9) -0.0021(8) -0.0043(8) -0.0030(7)

loop_
_atom_type_symbol
_atom_type_description
_atom_type_scat_dispersion_real
_atom_type_scat_dispersion_imag
_atom_type_scat_source
C C 0.0181 0.0091 'International Tables Vol C Tables 4.2.6.8 and 6.1.1.4'
H H 0.0000 0.0000 'International Tables Vol C Tables 4.2.6.8 and 6.1.1.4'
O O 0.0492 0.0322 'International Tables Vol C Tables 4.2.6.8 and 6.1.1.4'

loop_
_geom_angle_atom_site_label_1
_geom_angle_atom_site_label_2
_geom_angle_atom_site_label_3
_geom_angle
C2 O1 C33 119.78(10)
C7 O2 C35 118.77(10)
C2 C1 C9 119.74(12)
C2 C1 C11 117.44(11)
C9 C1 C11 122.15(11)
O1 C2 C1 115.90(11)
O1 C2 C3 122.58(12)
C1 C2 C3 121.45(12)
C4 C3 C2 119.16(13)
C4 C3 H3 120.4
C2 C3 H3 120.4
C3 C4 C10 122.03(13)
C3 C4 H4 119.0
C10 C4 H4 119.0
C6 C5 C10 122.08(13)
C6 C5 H5 119.0
C10 C5 H5 119.0
C5 C6 C7 118.92(13)
C5 C6 H6 120.5
C7 C6 H6 120.5
O2 C7 C8 115.41(11)
O2 C7 C6 122.84(12)
C8 C7 C6 121.69(12)
C7 C8 C9 119.81(12)
C7 C8 C12 117.29(11)
C9 C8 C12 122.16(11)
C10 C9 C1 118.13(12)
C10 C9 C8 117.81(12)
C1 C9 C8 124.05(12)
C5 C10 C4 121.03(12)
C5 C10 C9 119.59(12)
C4 C10 C9 119.37(12)
O3 C11 C13 121.04(11)
O3 C11 C1 118.52(11)
C13 C11 C1 120.43(11)
O4 C12 C23 121.13(12)
O4 C12 C8 118.55(11)
C23 C12 C8 120.30(11)
C14 C13 C22 119.55(13)
C14 C13 C11 119.60(12)
C22 C13 C11 120.81(12)
C13 C14 C15 121.49(13)
C13 C14 H14 119.3
C15 C14 H14 119.3
C14 C15 C16 122.46(15)
C14 C15 C20 118.43(13)
C16 C15 C20 119.08(14)
C17 C16 C15 120.76(18)
C17 C16 H16 119.6
C15 C16 H16 119.6
C16 C17 C18 120.22(18)
C16 C17 H17 119.9
C18 C17 H17 119.9
C19 C18 C17 120.83(17)
C19 C18 H18 119.6
C17 C18 H18 119.6
C18 C19 C20 120.51(18)
C18 C19 H19 119.7
C20 C19 H19 119.7
C21 C20 C15 119.19(13)
C21 C20 C19 122.21(15)
C15 C20 C19 118.60(15)
C22 C21 C20 120.90(14)
C22 C21 H21 119.6
C20 C21 H21 119.6
C21 C22 C13 120.41(13)
C21 C22 H22 119.8
C13 C22 H22 119.8
C32 C23 C24 119.41(12)
C32 C23 C12 119.19(11)
C24 C23 C12 121.39(12)
C25 C24 C23 120.57(13)
C25 C24 H24 119.7
C23 C24 H24 119.7
C24 C25 C26 120.79(13)
C24 C25 H25 119.6
C26 C25 H25 119.6
C25 C26 C31 118.94(13)
C25 C26 C27 122.96(14)
C31 C26 C27 118.09(14)
C28 C27 C26 120.42(17)
C28 C27 H27 119.8
C26 C27 H27 119.8
C27 C28 C29 121.30(16)
C27 C28 H28 119.4
C29 C28 H28 119.4
C30 C29 C28 119.88(16)
C30 C29 H29 120.1
C28 C29 H29 120.1
C29 C30 C31 121.01(16)
C29 C30 H30 119.5
C31 C30 H30 119.5
C32 C31 C26 118.77(13)
C32 C31 C30 121.95(13)
C26 C31 C30 119.28(13)
C23 C32 C31 121.50(12)
C23 C32 H32 119.3
C31 C32 H32 119.3
O1 C33 C34 106.08(11)
O1 C33 H33A 110.5
C34 C33 H33A 110.5
O1 C33 H33B 110.5
C34 C33 H33B 110.5
H33A C33 H33B 108.7
C33 C34 H34A 109.5
C33 C34 H34B 109.5
H34A C34 H34B 109.5
C33 C34 H34C 109.5
H34A C34 H34C 109.5
H34B C34 H34C 109.5
O2 C35 C36 106.97(12)
O2 C35 H35A 110.3
C36 C35 H35A 110.3
O2 C35 H35B 110.3
C36 C35 H35B 110.3
H35A C35 H35B 108.6
C35 C36 H36A 109.5
C35 C36 H36B 109.5
H36A C36 H36B 109.5
C35 C36 H36C 109.5
H36A C36 H36C 109.5
H36B C36 H36C 109.5

loop_
_geom_bond_atom_site_label_1
_geom_bond_atom_site_label_2
_geom_bond_distance
O1 C2 1.3602(16)
O1 C33 1.4278(16)
O2 C7 1.3676(16)
O2 C35 1.4351(16)
O3 C11 1.2217(15)
O4 C12 1.2237(15)
C1 C2 1.3867(18)
C1 C9 1.4310(18)
C1 C11 1.5075(17)
C2 C3 1.4117(19)
C3 C4 1.3583(19)
C3 H3 0.9500
C4 C10 1.4103(19)
C4 H4 0.9500
C5 C6 1.3600(19)
C5 C10 1.4086(19)
C5 H5 0.9500
C6 C7 1.4099(19)
C6 H6 0.9500
C7 C8 1.3852(18)
C8 C9 1.4332(18)
C8 C12 1.5049(18)
C9 C10 1.4300(18)
C11 C13 1.4874(18)
C12 C23 1.4860(18)
C13 C14 1.3680(19)
C13 C22 1.4145(19)
C14 C15 1.414(2)
C14 H14 0.9500
C15 C16 1.416(2)
C15 C20 1.419(2)
C16 C17 1.361(2)
C16 H16 0.9500
C17 C18 1.406(3)
C17 H17 0.9500
C18 C19 1.360(3)
C18 H18 0.9500
C19 C20 1.422(2)
C19 H19 0.9500
C20 C21 1.410(2)
C21 C22 1.365(2)
C21 H21 0.9500
C22 H22 0.9500
C23 C32 1.3653(18)
C23 C24 1.4164(18)
C24 C25 1.363(2)
C24 H24 0.9500
C25 C26 1.415(2)
C25 H25 0.9500
C26 C31 1.416(2)
C26 C27 1.422(2)
C27 C28 1.366(3)
C27 H27 0.9500
C28 C29 1.394(3)
C28 H28 0.9500
C29 C30 1.356(2)
C29 H29 0.9500
C30 C31 1.418(2)
C30 H30 0.9500
C31 C32 1.4112(19)
C32 H32 0.9500
C33 C34 1.5004(19)
C33 H33A 0.9900
C33 H33B 0.9900
C34 H34A 0.9800
C34 H34B 0.9800
C34 H34C 0.9800
C35 C36 1.501(2)
C35 H35A 0.9900
C35 H35B 0.9900
C36 H36A 0.9800
C36 H36B 0.9800
C36 H36C 0.9800

loop_
_geom_hbond_atom_site_label_D
_geom_hbond_atom_site_label_H
_geom_hbond_atom_site_label_A
_geom_hbond_site_symmetry_A
_geom_hbond_distance_DH
_geom_hbond_distance_HA
_geom_hbond_distance_DA
_geom_hbond_angle_DHA
C21 H21 O3 1_455 0.95 2.45 3.3958(18) 173
C25 H25 O4 1_655 0.95 2.45 3.3996(18) 176

loop_
_geom_torsion_atom_site_label_1
_geom_torsion_atom_site_label_2
_geom_torsion_atom_site_label_3
_geom_torsion_atom_site_label_4
_geom_torsion
C33 O1 C2 C1 -175.31(11)
C33 O1 C2 C3 7.58(19)
C9 C1 C2 O1 -178.78(11)
C11 C1 C2 O1 -7.94(17)
C9 C1 C2 C3 -1.64(19)
C11 C1 C2 C3 169.20(12)
O1 C2 C3 C4 175.83(12)
C1 C2 C3 C4 -1.1(2)
C2 C3 C4 C10 1.7(2)
C10 C5 C6 C7 1.1(2)
C35 O2 C7 C8 -177.25(11)
C35 O2 C7 C6 5.50(18)
C5 C6 C7 O2 174.74(12)
C5 C6 C7 C8 -2.3(2)
O2 C7 C8 C9 -176.70(11)
C6 C7 C8 C9 0.58(19)
O2 C7 C8 C12 -6.34(16)
C6 C7 C8 C12 170.94(12)
C2 C1 C9 C10 3.69(17)
C11 C1 C9 C10 -166.70(11)
C2 C1 C9 C8 -175.25(12)
C11 C1 C9 C8 14.35(18)
C7 C8 C9 C10 2.31(17)
C12 C8 C9 C10 -167.56(11)
C7 C8 C9 C1 -178.74(11)
C12 C8 C9 C1 11.38(19)
C6 C5 C10 C4 -177.56(13)
C6 C5 C10 C9 1.8(2)
C3 C4 C10 C5 179.80(12)
C3 C4 C10 C9 0.4(2)
C1 C9 C10 C5 177.50(11)
C8 C9 C10 C5 -3.49(18)
C1 C9 C10 C4 -3.10(18)
C8 C9 C10 C4 175.91(11)
C2 C1 C11 O3 -117.99(13)
C9 C1 C11 O3 52.62(17)
C2 C1 C11 C13 60.82(16)
C9 C1 C11 C13 -128.58(13)
C7 C8 C12 O4 -111.96(14)
C9 C8 C12 O4 58.15(17)
C7 C8 C12 C23 66.57(15)
C9 C8 C12 C23 -123.31(13)
O3 C11 C13 C14 21.18(19)
C1 C11 C13 C14 -157.60(12)
O3 C11 C13 C22 -156.59(13)
C1 C11 C13 C22 24.64(18)
C22 C13 C14 C15 0.0(2)
C11 C13 C14 C15 -177.80(12)
C13 C14 C15 C16 179.53(14)
C13 C14 C15 C20 1.5(2)
C14 C15 C16 C17 -177.36(15)
C20 C15 C16 C17 0.7(2)
C15 C16 C17 C18 -0.5(3)
C16 C17 C18 C19 0.1(3)
C17 C18 C19 C20 0.1(3)
C14 C15 C20 C21 -1.5(2)
C16 C15 C20 C21 -179.60(14)
C14 C15 C20 C19 177.69(13)
C16 C15 C20 C19 -0.4(2)
C18 C19 C20 C21 179.21(16)
C18 C19 C20 C15 0.0(2)
C15 C20 C21 C22 0.0(2)
C19 C20 C21 C22 -179.14(14)
C20 C21 C22 C13 1.5(2)
C14 C13 C22 C21 -1.5(2)
C11 C13 C22 C21 176.23(12)
O4 C12 C23 C32 14.09(18)
C8 C12 C23 C32 -164.40(12)
O4 C12 C23 C24 -165.25(12)
C8 C12 C23 C24 16.25(18)
C32 C23 C24 C25 -0.6(2)
C12 C23 C24 C25 178.77(13)
C23 C24 C25 C26 0.8(2)
C24 C25 C26 C31 0.2(2)
C24 C25 C26 C27 179.46(15)
C25 C26 C27 C28 -177.82(16)
C31 C26 C27 C28 1.4(2)
C26 C27 C28 C29 -0.2(3)
C27 C28 C29 C30 -1.1(3)
C28 C29 C30 C31 1.1(3)
C25 C26 C31 C32 -1.4(2)
C27 C26 C31 C32 179.34(14)
C25 C26 C31 C30 177.88(14)
C27 C26 C31 C30 -1.4(2)
C29 C30 C31 C32 179.38(14)
C29 C30 C31 C26 0.1(2)
C24 C23 C32 C31 -0.64(19)
C12 C23 C32 C31 180.00(12)
C26 C31 C32 C23 1.62(19)
C30 C31 C32 C23 -177.63(13)
C2 O1 C33 C34 171.47(11)
C7 O2 C35 C36 176.89(12)

loop_
_cod_related_entry_id
_cod_related_entry_database
_cod_related_entry_code
1 ChemSpider 30658358
